data_7704235
loop_
_publ_author_name
'Musongong, Joseph T.'
'Otang, Mathew E.'
'Mash, Brandon L.'
'Zeller, Matthias'
'Stahl, Lothar'

_publ_section_title
;
 Covalent and ionic bonding in bi- and tricyclic Group 15 amides:
 equidistant P-I and As-I bonds and fluxional cations.
;
_journal_issue 19
_journal_name_full 'Dalton transactions (Cambridge, England : 2003)'
_journal_page_first 6341
_journal_page_last 6354
_journal_paper_doi 10.1039/d0dt01163k
_journal_volume 49
_journal_year 2020
_chemical_formula_moiety 'C22 H41 N4 P2 Sb'
_chemical_formula_sum 'C22 H41 N4 P2 Sb'
_chemical_formula_weight 545.31
_chemical_melting_point 436.0(10)
_chemical_properties_physical Air-sensitive,Moisture-sensitive
_space_group_crystal_system monoclinic
_space_group_IT_number 14
_space_group_name_Hall '-P 2yn'
_space_group_name_H-M_alt 'P 1 21/n 1'
_symmetry_Int_Tables_number 14
_atom_sites_solution_primary direct
_audit_creation_date 2019-02-25
_audit_creation_method
;
Olex2 1.2
(compiled 2018.05.29 svn.r3508 for OlexSys, GUI svn.r5506)
;
_audit_update_record
;
2020-03-21 deposited with the CCDC.	2020-04-21 downloaded from the CCDC.
;
_cell_angle_alpha 90
_cell_angle_beta 110.3634(14)
_cell_angle_gamma 90
_cell_formula_units_Z 4
_cell_length_a 16.0318(6)
_cell_length_b 9.6090(4)
_cell_length_c 18.2097(7)
_cell_measurement_reflns_used 9719
_cell_measurement_temperature 100.0
_cell_measurement_theta_max 37.67
_cell_measurement_theta_min 2.30
_cell_volume 2629.88(18)
_computing_molecular_graphics 'Olex2 (Dolomanov et al., 2009)'
_computing_publication_material 'Olex2 (Dolomanov et al., 2009)'
_computing_structure_refinement 'olex2.refine (Bourhis et al., 2015)'
_computing_structure_solution 'ShelXS (Sheldrick, 2008)'
_diffrn_ambient_temperature 100.0
_diffrn_measured_fraction_theta_full 0.9601
_diffrn_measured_fraction_theta_max 0.9468
_diffrn_measurement_device_type 'Bruker APEX-II CCD'
_diffrn_measurement_method '\f and \w scans'
_diffrn_radiation_type 'Mo K\a'
_diffrn_radiation_wavelength 0.71073
_diffrn_reflns_av_R_equivalents 0.0217
_diffrn_reflns_av_unetI/netI 0.0230
_diffrn_reflns_limit_h_max 26
_diffrn_reflns_limit_h_min -27
_diffrn_reflns_limit_k_max 16
_diffrn_reflns_limit_k_min -15
_diffrn_reflns_limit_l_max 30
_diffrn_reflns_limit_l_min -28
_diffrn_reflns_number 36559
_diffrn_reflns_theta_full 26.0000
_diffrn_reflns_theta_max 33.00
_diffrn_reflns_theta_min 2.52
_diffrn_standards_number 0
_exptl_absorpt_coefficient_mu 1.186
_exptl_absorpt_correction_type none
_exptl_crystal_colour 'clear light colourless'
_exptl_crystal_colour_lustre clear
_exptl_crystal_colour_modifier light
_exptl_crystal_colour_primary colourless
_exptl_crystal_density_diffrn 1.3771
_exptl_crystal_description block
_exptl_crystal_F_000 1126.6618
_exptl_crystal_recrystallization_method 'Re-crystallisation from solvent: toluene'
_exptl_crystal_size_max 0.75
_exptl_crystal_size_mid 0.74
_exptl_crystal_size_min 0.67
_refine_diff_density_max 0.5248
_refine_diff_density_min -0.7472
_refine_diff_density_rms 0.0820
_refine_ls_d_res_high 0.6525
_refine_ls_d_res_low 8.0959
_refine_ls_goodness_of_fit_ref 1.0312
_refine_ls_hydrogen_treatment constr
_refine_ls_matrix_type full
_refine_ls_number_constraints 58
_refine_ls_number_parameters 274
_refine_ls_number_reflns 9401
_refine_ls_number_restraints 0
_refine_ls_restrained_S_all 1.0312
_refine_ls_R_factor_all 0.0231
_refine_ls_R_factor_gt 0.0205
_refine_ls_shift/su_max 0.0001
_refine_ls_shift/su_mean 0.0000
_refine_ls_structure_factor_coef Fsqd
_refine_ls_weighting_details 'w=1/[\s^2^(Fo^2^)+(0.0179P)^2^+1.8489P] where P=(Fo^2^+2Fc^2^)/3'
_refine_ls_weighting_scheme calc
_refine_ls_wR_factor_gt 0.0496
_refine_ls_wR_factor_ref 0.0516
_reflns_Friedel_coverage 0.0
_reflns_limit_h_max 14
_reflns_limit_h_min -24
_reflns_limit_k_max 14
_reflns_limit_k_min 0
_reflns_limit_l_max 27
_reflns_limit_l_min -14
_reflns_number_gt 8743
_reflns_number_total 9401
_reflns_threshold_expression I>=2u(I)
_cod_data_source_file d0dt01163k2.cif
_cod_data_source_block MAT41_0m
_cod_depositor_comments
;
The following automatic conversions were performed:

data item '_chemical_melting_point' value '435-437' was changed to
'436.0(10)' -- the average value was taken and precision was
estimated.

Automatic conversion script
Id: cif_fix_values 7556 2019-12-06 15:28:31Z antanas 

 Adding full bibliography for 7704230--7704239.cif.
;
_cod_original_sg_symbol_Hall '-P 2ybc (x-z,y,z)'
_cod_database_code 7704235
_olex2_refinement_description
;
1. Fixed Uiso
 At 1.2 times of:
  All C(H) groups
 At 1.5 times of:
  All C(H,H,H) groups
2.a Aromatic/amide H refined with riding coordinates:
 C2(H2), C3(H3), C4(H4), C5(H5), C6(H6)
2.b Idealised Me refined as rotating group:
 C11(H11a,H11b,H11c), C12(H12a,H12b,H12c), C13(H13a,H13b,H13c), C21(H21a,H21b,
 H21c), C22(H22a,H22b,H22c), C23(H23a,H23b,H23c), C31(H31a,H31b,H31c), C32(H32a,
 H32b,H32c), C33(H33a,H33b,H33c), C41(H41a,H41b,H41c), C42(H42a,H42b,H42c),
 C43(H43a,H43b,H43c)
;
_olex2_submission_special_instructions 'No special instructions were received'

loop_
_space_group_symop_id
_space_group_symop_operation_xyz
1 x,y,z
2 -x+1/2,y+1/2,-z+1/2
3 -x,-y,-z
4 x-1/2,-y-1/2,z-1/2

loop_
_atom_site_label
_atom_site_type_symbol
_atom_site_fract_x
_atom_site_fract_y
_atom_site_fract_z
_atom_site_U_iso_or_equiv
_atom_site_adp_type
_atom_site_occupancy
_atom_site_refinement_flags_posn
Sb1 Sb 0.150098(5) 1.010579(8) 0.983181(4) 0.01267(2) Uani 1.000000 .
P1 P 0.225503(19) 0.81167(3) 0.884521(17) 0.01157(5) Uani 1.000000 .
P2 P 0.205290(19) 0.69603(3) 1.007868(17) 0.01180(5) Uani 1.000000 .
N1 N 0.14012(6) 0.75366(10) 0.91490(6) 0.01278(16) Uani 1.000000 .
N2 N 0.29073(6) 0.75288(10) 0.97706(6) 0.01284(16) Uani 1.000000 .
N3 N 0.20995(7) 0.98011(10) 0.89787(6) 0.01409(17) Uani 1.000000 .
N4 N 0.18471(7) 0.83332(10) 1.05548(6) 0.01311(16) Uani 1.000000 .
C1 C 0.25952(8) 1.13292(12) 1.05902(7) 0.0159(2) Uani 1.000000 .
C2 C 0.24543(9) 1.26905(13) 1.07855(8) 0.0194(2) Uani 1.000000 .
H2 H 0.18751(9) 1.30825(13) 1.05796(8) 0.0233(3) Uiso 1.000000 R
C3 C 0.31522(11) 1.34812(15) 1.12783(8) 0.0254(3) Uani 1.000000 .
H3 H 0.30474(11) 1.44051(15) 1.14105(8) 0.0305(3) Uiso 1.000000 R
C4 C 0.39985(11) 1.29214(16) 1.15754(8) 0.0268(3) Uani 1.000000 .
H4 H 0.44762(11) 1.34629(16) 1.19090(8) 0.0322(3) Uiso 1.000000 R
C5 C 0.41505(9) 1.15645(16) 1.13859(8) 0.0243(3) Uani 1.000000 .
H5 H 0.47311(9) 1.11772(16) 1.15925(8) 0.0291(3) Uiso 1.000000 R
C6 C 0.34524(9) 1.07772(14) 1.08943(8) 0.0203(2) Uani 1.000000 .
H6 H 0.35596(9) 0.98534(14) 1.07637(8) 0.0244(3) Uiso 1.000000 R
C10 C 0.05468(8) 0.69496(14) 0.86336(7) 0.0175(2) Uani 1.000000 .
C11 C -0.00857(8) 0.68605(16) 0.90957(9) 0.0231(3) Uani 1.000000 .
H11a H 0.0159(4) 0.6219(10) 0.9537(4) 0.0347(4) Uiso 1.000000 GR
H11b H -0.0155(6) 0.7786(3) 0.9293(6) 0.0347(4) Uiso 1.000000 GR
H11c H -0.0667(3) 0.6519(12) 0.8753(2) 0.0347(4) Uiso 1.000000 GR
C12 C 0.06872(11) 0.54993(17) 0.83543(11) 0.0322(3) Uani 1.000000 .
H12a H 0.1084(8) 0.5561(3) 0.8050(7) 0.0482(5) Uiso 1.000000 GR
H12b H 0.0955(9) 0.4893(4) 0.88084(11) 0.0482(5) Uiso 1.000000 GR
H12c H 0.01130(17) 0.5113(6) 0.8025(7) 0.0482(5) Uiso 1.000000 GR
C13 C 0.01641(9) 0.79227(18) 0.79337(8) 0.0279(3) Uani 1.000000 .
H13a H 0.0096(8) 0.8858(4) 0.81201(9) 0.0419(4) Uiso 1.000000 GR
H13b H 0.0569(4) 0.7960(11) 0.7636(4) 0.0419(4) Uiso 1.000000 GR
H13c H -0.0417(4) 0.7575(7) 0.7596(4) 0.0419(4) Uiso 1.000000 GR
C20 C 0.37627(7) 0.67941(12) 0.99337(7) 0.01411(19) Uani 1.000000 .
C21 C 0.43260(8) 0.76188(15) 0.95608(9) 0.0228(3) Uani 1.000000 .
H21a H 0.4026(4) 0.7642(11) 0.89913(10) 0.0342(4) Uiso 1.000000 GR
H21b H 0.4405(7) 0.8571(4) 0.9766(5) 0.0342(4) Uiso 1.000000 GR
H21c H 0.4909(3) 0.7173(7) 0.9686(6) 0.0342(4) Uiso 1.000000 GR
C22 C 0.36107(9) 0.53169(14) 0.95934(8) 0.0201(2) Uani 1.000000 .
H22a H 0.3244(7) 0.4793(4) 0.9830(5) 0.0301(3) Uiso 1.000000 GR
H22b H 0.3306(7) 0.53654(14) 0.90250(13) 0.0301(3) Uiso 1.000000 GR
H22c H 0.41852(10) 0.4849(5) 0.9708(6) 0.0301(3) Uiso 1.000000 GR
C23 C 0.42417(8) 0.67335(14) 1.08196(7) 0.0184(2) Uani 1.000000 .
H23a H 0.4360(6) 0.76813(14) 1.10289(11) 0.0276(3) Uiso 1.000000 GR
H23b H 0.3867(3) 0.6248(10) 1.10628(10) 0.0276(3) Uiso 1.000000 GR
H23c H 0.4805(3) 0.6232(10) 1.09356(8) 0.0276(3) Uiso 1.000000 GR
C30 C 0.23145(9) 1.09473(13) 0.85221(7) 0.0184(2) Uani 1.000000 .
C31 C 0.17456(12) 1.22161(15) 0.85310(10) 0.0315(3) Uani 1.000000 .
H31a H 0.11156(13) 1.1953(4) 0.8332(7) 0.0473(5) Uiso 1.000000 GR
H31b H 0.1905(6) 1.2563(9) 0.90685(15) 0.0473(5) Uiso 1.000000 GR
H31c H 0.1851(7) 1.2947(5) 0.8198(6) 0.0473(5) Uiso 1.000000 GR
C32 C 0.20964(15) 1.05026(17) 0.76699(9) 0.0361(4) Uani 1.000000 .
H32a H 0.2464(7) 0.9700(10) 0.76478(11) 0.0542(6) Uiso 1.000000 GR
H32b H 0.1466(3) 1.0247(14) 0.7445(3) 0.0542(6) Uiso 1.000000 GR
H32c H 0.2219(9) 1.1275(5) 0.7371(2) 0.0542(6) Uiso 1.000000 GR
C33 C 0.32943(11) 1.13571(18) 0.88703(11) 0.0340(3) Uani 1.000000 .
H33a H 0.3433(2) 1.1655(14) 0.9414(3) 0.0510(5) Uiso 1.000000 GR
H33b H 0.36659(11) 1.0556(5) 0.8855(8) 0.0510(5) Uiso 1.000000 GR
H33c H 0.3413(2) 1.2123(10) 0.8565(5) 0.0510(5) Uiso 1.000000 GR
C40 C 0.17959(8) 0.82382(12) 1.13553(7) 0.01429(19) Uani 1.000000 .
C41 C 0.27227(9) 0.80413(18) 1.19646(8) 0.0276(3) Uani 1.000000 .
H41a H 0.2982(4) 0.7175(7) 1.1857(5) 0.0414(4) Uiso 1.000000 GR
H41b H 0.3101(3) 0.8828(7) 1.1940(5) 0.0414(4) Uiso 1.000000 GR
H41c H 0.26803(14) 0.7994(14) 1.24880(11) 0.0414(4) Uiso 1.000000 GR
C42 C 0.12051(12) 0.70085(17) 1.13983(10) 0.0333(4) Uani 1.000000 .
H42a H 0.0601(3) 0.7155(7) 1.1026(6) 0.0500(5) Uiso 1.000000 GR
H42b H 0.1448(5) 0.6147(3) 1.1266(8) 0.0500(5) Uiso 1.000000 GR
H42c H 0.1189(8) 0.6938(9) 1.1930(2) 0.0500(5) Uiso 1.000000 GR
C43 C 0.13836(10) 0.95607(15) 1.15381(8) 0.0240(3) Uani 1.000000 .
H43a H 0.1764(4) 1.0358(2) 1.1535(7) 0.0361(4) Uiso 1.000000 GR
H43b H 0.0793(4) 0.9699(7) 1.1141(4) 0.0361(4) Uiso 1.000000 GR
H43c H 0.1329(8) 0.9477(5) 1.2056(3) 0.0361(4) Uiso 1.000000 GR

loop_
_atom_site_aniso_label
_atom_site_aniso_U_11
_atom_site_aniso_U_22
_atom_site_aniso_U_33
_atom_site_aniso_U_12
_atom_site_aniso_U_13
_atom_site_aniso_U_23
Sb1 0.01278(4) 0.01309(4) 0.01211(4) 0.00299(2) 0.00429(3) 0.00090(2)
P1 0.01215(11) 0.01282(12) 0.00992(12) 0.00161(9) 0.00409(10) 0.00024(9)
P2 0.01151(11) 0.01195(12) 0.01285(12) 0.00182(9) 0.00539(10) 0.00147(9)
N1 0.0100(4) 0.0157(4) 0.0114(4) -0.0008(3) 0.0021(3) -0.0006(3)
N2 0.0102(4) 0.0167(4) 0.0123(4) 0.0039(3) 0.0049(3) 0.0039(3)
N3 0.0198(5) 0.0119(4) 0.0118(4) 0.0012(3) 0.0070(4) 0.0013(3)
N4 0.0155(4) 0.0136(4) 0.0111(4) 0.0024(3) 0.0057(4) 0.0012(3)
C1 0.0201(5) 0.0149(5) 0.0143(5) -0.0009(4) 0.0080(4) -0.0010(4)
C2 0.0270(6) 0.0160(5) 0.0194(6) -0.0014(4) 0.0132(5) -0.0017(4)
C3 0.0396(8) 0.0185(6) 0.0230(6) -0.0091(5) 0.0170(6) -0.0051(5)
C4 0.0327(7) 0.0307(7) 0.0180(6) -0.0153(6) 0.0098(6) -0.0029(5)
C5 0.0218(6) 0.0309(7) 0.0197(6) -0.0057(5) 0.0067(5) 0.0031(5)
C6 0.0207(5) 0.0209(6) 0.0194(6) -0.0004(4) 0.0070(5) -0.0000(4)
C10 0.0118(4) 0.0225(5) 0.0174(5) -0.0033(4) 0.0039(4) -0.0065(4)
C11 0.0146(5) 0.0299(7) 0.0259(7) -0.0038(5) 0.0084(5) -0.0030(5)
C12 0.0304(7) 0.0280(7) 0.0407(9) -0.0101(6) 0.0158(7) -0.0203(7)
C13 0.0160(5) 0.0468(9) 0.0165(6) -0.0008(6) 0.0000(5) 0.0016(6)
C20 0.0108(4) 0.0178(5) 0.0146(5) 0.0042(4) 0.0055(4) 0.0026(4)
C21 0.0138(5) 0.0307(7) 0.0268(6) 0.0037(5) 0.0108(5) 0.0089(5)
C22 0.0219(6) 0.0203(5) 0.0188(6) 0.0070(5) 0.0080(5) -0.0008(4)
C23 0.0143(5) 0.0235(6) 0.0155(5) 0.0046(4) 0.0029(4) 0.0019(4)
C30 0.0265(6) 0.0146(5) 0.0155(5) 0.0004(4) 0.0091(5) 0.0045(4)
C31 0.0472(9) 0.0202(6) 0.0322(8) 0.0107(6) 0.0202(7) 0.0120(6)
C32 0.0680(12) 0.0267(7) 0.0187(6) -0.0084(8) 0.0213(8) 0.0017(5)
C33 0.0297(7) 0.0325(8) 0.0402(9) -0.0080(6) 0.0127(7) 0.0126(7)
C40 0.0146(5) 0.0179(5) 0.0115(5) 0.0020(4) 0.0059(4) 0.0009(4)
C41 0.0212(6) 0.0454(9) 0.0153(6) 0.0111(6) 0.0052(5) 0.0036(6)
C42 0.0480(9) 0.0343(8) 0.0283(7) -0.0169(7) 0.0266(8) -0.0058(6)
C43 0.0314(7) 0.0270(6) 0.0184(6) 0.0113(5) 0.0146(6) 0.0029(5)

loop_
_atom_type_symbol
_atom_type_scat_dispersion_real
_atom_type_scat_dispersion_imag
_atom_type_scat_Cromer_Mann_a1
_atom_type_scat_Cromer_Mann_a2
_atom_type_scat_Cromer_Mann_a3
_atom_type_scat_Cromer_Mann_a4
_atom_type_scat_Cromer_Mann_b1
_atom_type_scat_Cromer_Mann_b2
_atom_type_scat_Cromer_Mann_b3
_atom_type_scat_Cromer_Mann_b4
_atom_type_scat_Cromer_Mann_c
_atom_type_scat_source
_atom_type_scat_dispersion_source
H 0.00000 0.00000 0.49300 0.32291 0.14019 0.04081 10.51090 26.12570 3.14236 57.79970 0.0030380000826 'International Tables Volume C Table 6.1.1.4 (pp. 500-502)' 'Henke, Gullikson and Davis, At. Data and Nucl. Data Tables, 1993, 54, 2'
C 0.00347 0.00161 2.31000 1.02000 1.58860 0.86500 20.84390 10.20750 0.56870 51.65120 0.215599998832 'International Tables Volume C Table 6.1.1.4 (pp. 500-502)' 'Henke, Gullikson and Davis, At. Data and Nucl. Data Tables, 1993, 54, 2'
N 0.00653 0.00323 12.21260 3.13220 2.01250 1.16630 0.00570 9.89330 28.99750 0.58260 -11.5290002823 'International Tables Volume C Table 6.1.1.4 (pp. 500-502)' 'Henke, Gullikson and Davis, At. Data and Nucl. Data Tables, 1993, 54, 2'
P 0.10434 0.09671 6.43450 4.17910 1.78000 1.49080 1.90670 27.15700 0.52600 68.16450 1.11489999294 'International Tables Volume C Table 6.1.1.4 (pp. 500-502)' 'Henke, Gullikson and Davis, At. Data and Nucl. Data Tables, 1993, 54, 2'
Sb -0.60640 1.48759 19.64180 19.04550 5.03710 2.68270 5.30340 0.46070 27.90740 75.28250 4.59089994431 'International Tables Volume C Table 6.1.1.4 (pp. 500-502)' 'Henke, Gullikson and Davis, At. Data and Nucl. Data Tables, 1993, 54, 2'

loop_
_geom_angle_atom_site_label_1
_geom_angle_atom_site_label_2
_geom_angle_atom_site_label_3
_geom_angle
_geom_angle_site_symmetry_1
_geom_angle_site_symmetry_3
_geom_angle_publ_flag
N4 Sb1 N3 105.04(4) . . ?
C1 Sb1 N3 94.01(4) . . ?
C1 Sb1 N4 93.54(4) . . ?
N1 P1 P2 41.07(3) . . ?
N2 P1 P2 40.99(3) . . ?
N2 P1 N1 82.06(5) . . ?
N3 P1 P2 102.52(4) . . ?
N3 P1 N1 95.20(5) . . ?
N3 P1 N2 104.12(5) . . ?
N1 P2 P1 40.94(3) . . ?
N2 P2 P1 41.01(3) . . ?
N2 P2 N1 81.95(5) . . ?
N4 P2 P1 102.41(3) . . ?
N4 P2 N1 95.35(5) . . ?
N4 P2 N2 103.82(5) . . ?
P2 N1 P1 97.99(5) . . ?
C10 N1 P1 125.42(8) . . ?
C10 N1 P2 127.33(8) . . ?
P2 N2 P1 98.00(5) . . ?
C20 N2 P1 123.56(7) . . ?
C20 N2 P2 124.41(8) . . ?
P1 N3 Sb1 111.77(5) . . ?
C30 N3 Sb1 124.09(7) . . ?
C30 N3 P1 124.07(8) . . ?
P2 N4 Sb1 111.73(5) . . ?
C40 N4 Sb1 124.65(7) . . ?
C40 N4 P2 123.10(8) . . ?
C2 C1 Sb1 120.34(10) . . ?
C6 C1 Sb1 120.97(9) . . ?
C6 C1 C2 118.69(12) . . ?
C3 C2 C1 120.76(13) . . ?
C4 C3 C2 119.95(13) . . ?
C5 C4 C3 120.00(13) . . ?
C6 C5 C4 119.92(14) . . ?
C5 C6 C1 120.68(13) . . ?
C11 C10 N1 108.53(10) . . ?
C12 C10 N1 110.41(11) . . ?
C12 C10 C11 109.58(11) . . ?
C13 C10 N1 108.12(10) . . ?
C13 C10 C11 110.06(11) . . ?
C13 C10 C12 110.11(12) . . ?
C21 C20 N2 108.29(9) . . ?
C22 C20 N2 110.80(10) . . ?
C22 C20 C21 109.63(10) . . ?
C23 C20 N2 108.71(9) . . ?
C23 C20 C21 109.37(10) . . ?
C23 C20 C22 110.00(10) . . ?
C31 C30 N3 109.22(10) . . ?
C32 C30 N3 110.13(11) . . ?
C32 C30 C31 107.92(13) . . ?
C33 C30 N3 111.29(11) . . ?
C33 C30 C31 108.78(13) . . ?
C33 C30 C32 109.43(13) . . ?
C41 C40 N4 110.33(9) . . ?
C42 C40 N4 110.01(10) . . ?
C42 C40 C41 109.27(12) . . ?
C43 C40 N4 109.79(10) . . ?
C43 C40 C41 109.38(11) . . ?
C43 C40 C42 108.02(11) . . ?

loop_
_geom_bond_atom_site_label_1
_geom_bond_atom_site_label_2
_geom_bond_distance
_geom_bond_site_symmetry_2
_geom_bond_publ_flag
Sb1 N3 2.1113(10) . ?
Sb1 N4 2.1057(10) . ?
Sb1 C1 2.1635(12) . ?
P1 P2 2.6252(4) . ?
P1 N1 1.7371(9) . ?
P1 N2 1.7395(10) . ?
P1 N3 1.6682(10) . ?
P2 N1 1.7416(10) . ?
P2 N2 1.7390(9) . ?
P2 N4 1.6734(10) . ?
N1 C10 1.4767(15) . ?
N2 C20 1.4778(14) . ?
N3 C30 1.4908(15) . ?
N4 C40 1.4911(14) . ?
C1 C2 1.3944(17) . ?
C1 C6 1.3953(18) . ?
C2 C3 1.391(2) . ?
C3 C4 1.383(2) . ?
C4 C5 1.392(2) . ?
C5 C6 1.3889(19) . ?
C10 C11 1.5288(17) . ?
C10 C12 1.5268(19) . ?
C10 C13 1.527(2) . ?
C20 C21 1.5270(16) . ?
C20 C22 1.5340(18) . ?
C20 C23 1.5276(17) . ?
C30 C31 1.5260(19) . ?
C30 C32 1.528(2) . ?
C30 C33 1.527(2) . ?
C40 C41 1.5256(19) . ?
C40 C42 1.5332(19) . ?
C40 C43 1.5217(17) . ?
